data_2235261
loop_
_publ_author_name
'Song, Yanxi'
'Chidan Kumar, C. S.'
'Nethravathi, G. B.'
'Naveen, S.'
'Li, Hongqi'

_publ_section_title
;
 Cinnarizinium picrate
;
_journal_coeditor_code TK5091
_journal_issue 6
_journal_name_full 'Acta Crystallographica Section E'
_journal_page_first o1747
_journal_paper_doi 10.1107/S1600536812020764
_journal_volume 68
_journal_year 2012
_chemical_formula_iupac 'C26 H29 N2 +, C6 H2 N3 O7 -'
_chemical_formula_moiety 'C26 H29 N2 +, C6 H2 N3 O7 -'
_chemical_formula_sum 'C32 H31 N5 O7'
_chemical_formula_weight 597.62
_chemical_melting_point_gt 465
_chemical_melting_point_lt 463
_chemical_name_common 'Cinnarizinium picrate'
_chemical_name_systematic
;
Cinnarizinium picrate
;
_space_group_IT_number 14
_symmetry_cell_setting monoclinic
_symmetry_space_group_name_Hall '-P 2ybc'
_symmetry_space_group_name_H-M 'P 1 21/c 1'
_atom_sites_solution_hydrogens geom
_atom_sites_solution_primary direct
_atom_sites_solution_secondary difmap
_cell_angle_alpha 90.00
_cell_angle_beta 103.114(2)
_cell_angle_gamma 90.00
_cell_formula_units_Z 4
_cell_length_a 14.5906(19)
_cell_length_b 12.7720(17)
_cell_length_c 16.441(2)
_cell_measurement_reflns_used 2307
_cell_measurement_temperature 296(2)
_cell_measurement_theta_max 22.04
_cell_measurement_theta_min 2.32
_cell_volume 2983.9(7)
_computing_cell_refinement 'SAINT (Bruker, 2004)'
_computing_data_collection 'APEX2 (Bruker, 2004)'
_computing_data_reduction 'SAINT (Bruker, 2004)'
_computing_molecular_graphics 'SHELXTL (Sheldrick, 2008)'
_computing_publication_material 'SHELXTL (Sheldrick, 2008)'
_computing_structure_refinement 'SHELXL97 (Sheldrick, 2008)'
_computing_structure_solution 'SHELXS97 (Sheldrick, 2008)'
_diffrn_ambient_temperature 296(2)
_diffrn_measured_fraction_theta_full 0.998
_diffrn_measured_fraction_theta_max 0.998
_diffrn_measurement_device_type 'Bruker APEXII CCD'
_diffrn_measurement_method '\f and \w scans'
_diffrn_radiation_monochromator graphite
_diffrn_radiation_source 'fine-focus sealed tube'
_diffrn_radiation_type MoK\a
_diffrn_radiation_wavelength 0.71073
_diffrn_reflns_av_R_equivalents 0.0328
_diffrn_reflns_av_sigmaI/netI 0.0396
_diffrn_reflns_limit_h_max 17
_diffrn_reflns_limit_h_min -14
_diffrn_reflns_limit_k_max 15
_diffrn_reflns_limit_k_min -15
_diffrn_reflns_limit_l_max 15
_diffrn_reflns_limit_l_min -19
_diffrn_reflns_number 15196
_diffrn_reflns_theta_full 25.05
_diffrn_reflns_theta_max 25.05
_diffrn_reflns_theta_min 2.04
_exptl_absorpt_coefficient_mu 0.096
_exptl_absorpt_correction_T_max 0.9933
_exptl_absorpt_correction_T_min 0.9849
_exptl_absorpt_correction_type multi-scan
_exptl_absorpt_process_details '(SADABS; Sheldrick, 1997)'
_exptl_crystal_colour yellow
_exptl_crystal_density_diffrn 1.330
_exptl_crystal_density_method 'not measured'
_exptl_crystal_description block
_exptl_crystal_F_000 1256
_exptl_crystal_size_max 0.16
_exptl_crystal_size_mid 0.16
_exptl_crystal_size_min 0.07
_refine_diff_density_max 0.211
_refine_diff_density_min -0.172
_refine_ls_extinction_method none
_refine_ls_goodness_of_fit_ref 1.031
_refine_ls_hydrogen_treatment mixed
_refine_ls_matrix_type full
_refine_ls_number_parameters 401
_refine_ls_number_reflns 5262
_refine_ls_number_restraints 0
_refine_ls_restrained_S_all 1.031
_refine_ls_R_factor_all 0.0897
_refine_ls_R_factor_gt 0.0509
_refine_ls_shift/su_max 0.000
_refine_ls_shift/su_mean 0.000
_refine_ls_structure_factor_coef Fsqd
_refine_ls_weighting_details 'calc w=1/[\s^2^(Fo^2^)+(0.0606P)^2^+0.4273P] where P=(Fo^2^+2Fc^2^)/3'
_refine_ls_weighting_scheme calc
_refine_ls_wR_factor_gt 0.1221
_refine_ls_wR_factor_ref 0.1431
_reflns_number_gt 3181
_reflns_number_total 5262
_reflns_threshold_expression I>2\s(I)
_cod_data_source_file tk5091.cif
_cod_data_source_block I
_cod_original_cell_volume 2984.0(7)
_cod_original_sg_symbol_H-M 'P 21/c'
_cod_database_code 2235261
_cod_database_fobs_code 2235261

loop_
_symmetry_equiv_pos_as_xyz
'x, y, z'
'-x, y+1/2, -z+1/2'
'-x, -y, -z'
'x, -y-1/2, z-1/2'

loop_
_atom_site_type_symbol
_atom_site_label
_atom_site_fract_x
_atom_site_fract_y
_atom_site_fract_z
_atom_site_U_iso_or_equiv
_atom_site_adp_type
_atom_site_calc_flag
_atom_site_refinement_flags
_atom_site_occupancy
_atom_site_symmetry_multiplicity
C C1 0.52622(15) 1.01467(17) 0.19638(13) 0.0431(5) Uani d . 1 1
C C2 0.59492(16) 0.93827(18) 0.21939(14) 0.0507(6) Uani d . 1 1
H H2 0.5911 0.8916 0.2619 0.061 Uiso calc R 1 1
C C3 0.66912(17) 0.9304(2) 0.18004(17) 0.0616(7) Uani d . 1 1
H H3 0.7152 0.8796 0.1968 0.074 Uiso calc R 1 1
C C4 0.67436(19) 0.9977(2) 0.11638(18) 0.0688(8) Uani d . 1 1
H H4 0.7240 0.9924 0.0898 0.083 Uiso calc R 1 1
C C5 0.6071(2) 1.0725(2) 0.09190(16) 0.0714(8) Uani d . 1 1
H H5 0.6107 1.1175 0.0483 0.086 Uiso calc R 1 1
C C6 0.53323(18) 1.0819(2) 0.13170(15) 0.0596(7) Uani d . 1 1
H H6 0.4880 1.1336 0.1149 0.072 Uiso calc R 1 1
C C7 0.44424(14) 1.02478(16) 0.23909(13) 0.0427(5) Uani d . 1 1
H H7 0.3976 1.0715 0.2049 0.051 Uiso calc R 1 1
C C8 0.47390(15) 1.07319(17) 0.32545(13) 0.0425(5) Uani d . 1 1
C C9 0.54277(16) 1.02889(19) 0.38803(14) 0.0535(6) Uani d . 1 1
H H9 0.5714 0.9667 0.3778 0.064 Uiso calc R 1 1
C C10 0.56926(18) 1.0761(2) 0.46534(15) 0.0637(7) Uani d . 1 1
H H10 0.6164 1.0461 0.5064 0.076 Uiso calc R 1 1
C C11 0.52685(19) 1.1666(2) 0.48211(16) 0.0638(7) Uani d . 1 1
H H11 0.5447 1.1979 0.5344 0.077 Uiso calc R 1 1
C C12 0.45798(19) 1.2107(2) 0.42127(16) 0.0666(7) Uani d . 1 1
H H12 0.4283 1.2718 0.4324 0.080 Uiso calc R 1 1
C C13 0.43233(17) 1.16465(18) 0.34333(15) 0.0575(7) Uani d . 1 1
H H13 0.3862 1.1960 0.3022 0.069 Uiso calc R 1 1
C C14 0.31810(15) 0.92742(18) 0.27987(13) 0.0478(6) Uani d . 1 1
H H14A 0.2709 0.9733 0.2470 0.057 Uiso calc R 1 1
H H14B 0.3377 0.9570 0.3355 0.057 Uiso calc R 1 1
C C15 0.27606(16) 0.82031(18) 0.28533(13) 0.0510(6) Uani d . 1 1
H H15A 0.3223 0.7757 0.3208 0.061 Uiso calc R 1 1
H H15B 0.2223 0.8264 0.3106 0.061 Uiso calc R 1 1
C C16 0.32487(15) 0.77316(18) 0.15764(14) 0.0507(6) Uani d . 1 1
H H16A 0.3026 0.7485 0.1008 0.061 Uiso calc R 1 1
H H16B 0.3740 0.7260 0.1859 0.061 Uiso calc R 1 1
C C17 0.36469(15) 0.88150(18) 0.15634(13) 0.0496(6) Uani d . 1 1
H H17A 0.4160 0.8801 0.1278 0.060 Uiso calc R 1 1
H H17B 0.3164 0.9280 0.1257 0.060 Uiso calc R 1 1
C C18 0.20741(18) 0.66271(18) 0.20475(15) 0.0573(6) Uani d . 1 1
H H18A 0.2580 0.6161 0.2309 0.069 Uiso calc R 1 1
H H18B 0.1609 0.6630 0.2385 0.069 Uiso calc R 1 1
C C19 0.16375(17) 0.62381(19) 0.11991(16) 0.0589(7) Uani d . 1 1
H H19 0.1098 0.6581 0.0912 0.071 Uiso calc R 1 1
C C20 0.19386(17) 0.5462(2) 0.08192(16) 0.0634(7) Uani d . 1 1
H H20 0.2454 0.5100 0.1128 0.076 Uiso calc R 1 1
C C21 0.15677(19) 0.5088(2) -0.00331(16) 0.0634(7) Uani d . 1 1
C C22 0.0751(2) 0.5494(2) -0.05376(18) 0.0794(9) Uani d . 1 1
H H22 0.0409 0.5996 -0.0322 0.095 Uiso calc R 1 1
C C23 0.0439(3) 0.5168(3) -0.1347(2) 0.1061(13) Uani d . 1 1
H H23 -0.0114 0.5440 -0.1675 0.127 Uiso calc R 1 1
C C24 0.0947(4) 0.4441(4) -0.1668(2) 0.1206(17) Uani d . 1 1
H H24 0.0742 0.4231 -0.2221 0.145 Uiso calc R 1 1
C C25 0.1749(3) 0.4018(3) -0.1191(3) 0.1079(13) Uani d . 1 1
H H25 0.2086 0.3520 -0.1415 0.129 Uiso calc R 1 1
C C26 0.2056(2) 0.4338(2) -0.0368(2) 0.0829(9) Uani d . 1 1
H H26 0.2597 0.4044 -0.0038 0.099 Uiso calc R 1 1
C C27 1.04152(17) 0.86358(18) 1.05005(17) 0.0566(7) Uani d . 1 1
C C28 0.95804(17) 0.84392(19) 1.08034(16) 0.0564(6) Uani d . 1 1
C C29 0.87055(17) 0.8270(2) 1.02945(17) 0.0631(7) Uani d . 1 1
H H29 0.8182 0.8190 1.0523 0.076 Uiso calc R 1 1
C C30 0.86144(18) 0.8220(2) 0.94491(17) 0.0639(7) Uani d . 1 1
C C31 0.93837(19) 0.8327(2) 0.91018(17) 0.0682(8) Uani d . 1 1
H H31 0.9317 0.8274 0.8527 0.082 Uiso calc R 1 1
C C32 1.02445(17) 0.85131(19) 0.96112(17) 0.0589(7) Uani d . 1 1
N N1 0.39904(11) 0.92136(13) 0.24143(10) 0.0418(4) Uani d . 1 1
N N2 0.24573(13) 0.77163(15) 0.20113(11) 0.0458(5) Uani d . 1 1
N N3 0.96429(18) 0.83694(19) 1.16985(15) 0.0744(7) Uani d . 1 1
N N4 0.77007(19) 0.8000(2) 0.89112(19) 0.0919(8) Uani d . 1 1
N N5 1.10421(19) 0.8585(2) 0.92183(18) 0.0847(8) Uani d . 1 1
O O1 1.11914(12) 0.89116(14) 1.09451(12) 0.0783(6) Uani d . 1 1
O O2 1.17777(18) 0.8186(2) 0.95562(19) 0.1361(11) Uani d . 1 1
O O3 1.09238(17) 0.9046(2) 0.85521(15) 0.1185(9) Uani d . 1 1
O O4 0.76491(17) 0.7930(2) 0.81627(17) 0.1279(10) Uani d . 1 1
O O5 0.70246(16) 0.7909(2) 0.92284(17) 0.1272(10) Uani d . 1 1
O O6 0.89418(16) 0.8534(2) 1.19597(13) 0.1050(8) Uani d . 1 1
O O7 1.03892(16) 0.81087(19) 1.21524(12) 0.1012(8) Uani d . 1 1
H H2A 0.1979(18) 0.8141(19) 0.1706(15) 0.071(8) Uiso d . 1 1

loop_
_atom_site_aniso_label
_atom_site_aniso_U_11
_atom_site_aniso_U_22
_atom_site_aniso_U_33
_atom_site_aniso_U_12
_atom_site_aniso_U_13
_atom_site_aniso_U_23
C1 0.0374(12) 0.0451(13) 0.0457(13) -0.0046(10) 0.0073(10) -0.0056(10)
C2 0.0455(14) 0.0493(14) 0.0577(15) -0.0011(11) 0.0124(11) -0.0023(12)
C3 0.0470(15) 0.0614(16) 0.0783(18) -0.0019(13) 0.0180(14) -0.0155(15)
C4 0.0629(18) 0.0650(18) 0.089(2) -0.0131(15) 0.0395(16) -0.0199(16)
C5 0.087(2) 0.0680(18) 0.0700(18) -0.0081(17) 0.0415(16) 0.0043(15)
C6 0.0658(17) 0.0579(16) 0.0580(16) 0.0000(13) 0.0199(13) 0.0037(13)
C7 0.0376(12) 0.0453(13) 0.0440(13) 0.0005(10) 0.0069(10) 0.0003(10)
C8 0.0412(12) 0.0425(12) 0.0436(13) -0.0055(10) 0.0092(10) -0.0015(10)
C9 0.0498(14) 0.0611(15) 0.0471(14) 0.0071(12) 0.0058(11) -0.0013(12)
C10 0.0603(17) 0.0786(19) 0.0466(15) 0.0038(14) 0.0002(12) 0.0007(13)
C11 0.0782(19) 0.0606(17) 0.0502(15) -0.0116(15) 0.0097(14) -0.0115(13)
C12 0.084(2) 0.0510(15) 0.0606(17) 0.0058(14) 0.0072(15) -0.0100(13)
C13 0.0625(16) 0.0507(14) 0.0543(15) 0.0088(12) 0.0026(12) -0.0052(12)
C14 0.0430(13) 0.0548(14) 0.0463(13) -0.0033(11) 0.0117(11) -0.0078(11)
C15 0.0471(14) 0.0617(15) 0.0447(13) -0.0070(12) 0.0113(11) -0.0056(11)
C16 0.0409(13) 0.0591(15) 0.0533(14) -0.0048(11) 0.0132(11) -0.0115(12)
C17 0.0404(13) 0.0605(15) 0.0490(14) -0.0080(11) 0.0124(11) -0.0116(11)
C18 0.0587(15) 0.0462(14) 0.0661(17) -0.0088(12) 0.0120(13) 0.0013(12)
C19 0.0508(15) 0.0489(14) 0.0696(17) -0.0067(12) -0.0019(13) -0.0012(13)
C20 0.0555(16) 0.0620(17) 0.0680(17) -0.0004(13) 0.0041(13) -0.0009(14)
C21 0.0639(17) 0.0642(17) 0.0604(17) -0.0202(14) 0.0104(14) -0.0037(14)
C22 0.079(2) 0.089(2) 0.0653(19) -0.0205(17) 0.0050(16) 0.0063(16)
C23 0.109(3) 0.136(3) 0.064(2) -0.053(3) -0.001(2) 0.021(2)
C24 0.156(4) 0.143(4) 0.065(2) -0.085(4) 0.031(3) -0.023(3)
C25 0.132(4) 0.106(3) 0.101(3) -0.051(3) 0.057(3) -0.033(2)
C26 0.086(2) 0.074(2) 0.092(2) -0.0284(17) 0.0263(18) -0.0186(18)
C27 0.0428(15) 0.0475(14) 0.0742(18) 0.0036(11) 0.0022(13) 0.0119(13)
C28 0.0469(15) 0.0597(16) 0.0597(16) 0.0076(12) 0.0061(12) -0.0017(12)
C29 0.0436(15) 0.0696(18) 0.0748(19) 0.0071(13) 0.0110(13) 0.0028(14)
C30 0.0440(15) 0.0724(18) 0.0671(18) 0.0045(13) -0.0044(13) 0.0109(14)
C31 0.0667(19) 0.0738(18) 0.0592(17) 0.0046(15) 0.0042(15) 0.0179(14)
C32 0.0489(15) 0.0607(16) 0.0679(18) 0.0020(12) 0.0148(13) 0.0167(13)
N1 0.0365(10) 0.0470(11) 0.0418(10) -0.0038(8) 0.0084(8) -0.0065(8)
N2 0.0396(11) 0.0494(12) 0.0470(12) -0.0025(9) 0.0069(9) -0.0044(9)
N3 0.0598(16) 0.0925(18) 0.0698(17) 0.0040(14) 0.0123(14) -0.0179(13)
N4 0.0593(18) 0.112(2) 0.088(2) 0.0053(16) -0.0179(16) 0.0149(17)
N5 0.0690(18) 0.098(2) 0.091(2) -0.0080(15) 0.0273(16) 0.0238(16)
O1 0.0501(11) 0.0683(12) 0.1024(15) -0.0069(9) -0.0123(10) 0.0134(10)
O2 0.0716(16) 0.177(3) 0.174(3) 0.0305(17) 0.0569(17) 0.071(2)
O3 0.1133(19) 0.164(2) 0.0846(16) -0.0169(17) 0.0360(14) 0.0298(17)
O4 0.0950(18) 0.180(3) 0.0842(17) 0.0107(17) -0.0297(14) -0.0095(18)
O5 0.0481(13) 0.188(3) 0.131(2) -0.0046(16) -0.0087(14) 0.0326(19)
O6 0.0751(15) 0.160(2) 0.0868(15) 0.0011(15) 0.0321(13) -0.0238(14)
O7 0.0840(15) 0.152(2) 0.0609(13) 0.0327(15) 0.0013(11) -0.0123(13)

loop_
_atom_type_symbol
_atom_type_description
_atom_type_scat_dispersion_real
_atom_type_scat_dispersion_imag
_atom_type_scat_source
C C 0.0033 0.0016 'International Tables Vol C Tables 4.2.6.8 and 6.1.1.4'
H H 0.0000 0.0000 'International Tables Vol C Tables 4.2.6.8 and 6.1.1.4'
N N 0.0061 0.0033 'International Tables Vol C Tables 4.2.6.8 and 6.1.1.4'
O O 0.0106 0.0060 'International Tables Vol C Tables 4.2.6.8 and 6.1.1.4'

loop_
_geom_angle_atom_site_label_1
_geom_angle_atom_site_label_2
_geom_angle_atom_site_label_3
_geom_angle
C6 C1 C2 118.0(2)
C6 C1 C7 120.2(2)
C2 C1 C7 121.8(2)
C3 C2 C1 121.1(2)
C3 C2 H2 119.5
C1 C2 H2 119.5
C4 C3 C2 119.7(2)
C4 C3 H3 120.1
C2 C3 H3 120.1
C5 C4 C3 120.3(3)
C5 C4 H4 119.9
C3 C4 H4 119.9
C4 C5 C6 120.4(3)
C4 C5 H5 119.8
C6 C5 H5 119.8
C5 C6 C1 120.5(2)
C5 C6 H6 119.7
C1 C6 H6 119.7
N1 C7 C8 111.90(16)
N1 C7 C1 109.71(17)
C8 C7 C1 112.23(17)
N1 C7 H7 107.6
C8 C7 H7 107.6
C1 C7 H7 107.6
C13 C8 C9 117.9(2)
C13 C8 C7 119.9(2)
C9 C8 C7 122.2(2)
C10 C9 C8 120.7(2)
C10 C9 H9 119.7
C8 C9 H9 119.7
C11 C10 C9 120.6(2)
C11 C10 H10 119.7
C9 C10 H10 119.7
C12 C11 C10 119.4(2)
C12 C11 H11 120.3
C10 C11 H11 120.3
C11 C12 C13 120.2(2)
C11 C12 H12 119.9
C13 C12 H12 119.9
C8 C13 C12 121.2(2)
C8 C13 H13 119.4
C12 C13 H13 119.4
N1 C14 C15 110.89(18)
N1 C14 H14A 109.5
C15 C14 H14A 109.5
N1 C14 H14B 109.5
C15 C14 H14B 109.5
H14A C14 H14B 108.0
N2 C15 C14 111.20(18)
N2 C15 H15A 109.4
C14 C15 H15A 109.4
N2 C15 H15B 109.4
C14 C15 H15B 109.4
H15A C15 H15B 108.0
N2 C16 C17 111.29(18)
N2 C16 H16A 109.4
C17 C16 H16A 109.4
N2 C16 H16B 109.4
C17 C16 H16B 109.4
H16A C16 H16B 108.0
N1 C17 C16 110.84(18)
N1 C17 H17A 109.5
C16 C17 H17A 109.5
N1 C17 H17B 109.5
C16 C17 H17B 109.5
H17A C17 H17B 108.1
C19 C18 N2 110.90(19)
C19 C18 H18A 109.5
N2 C18 H18A 109.5
C19 C18 H18B 109.5
N2 C18 H18B 109.5
H18A C18 H18B 108.0
C20 C19 C18 126.0(2)
C20 C19 H19 117.0
C18 C19 H19 117.0
C19 C20 C21 128.1(3)
C19 C20 H20 115.9
C21 C20 H20 115.9
C26 C21 C22 118.1(3)
C26 C21 C20 119.7(3)
C22 C21 C20 122.1(3)
C23 C22 C21 121.2(3)
C23 C22 H22 119.4
C21 C22 H22 119.4
C24 C23 C22 119.5(4)
C24 C23 H23 120.2
C22 C23 H23 120.3
C25 C24 C23 121.1(4)
C25 C24 H24 119.4
C23 C24 H24 119.4
C24 C25 C26 119.3(4)
C24 C25 H25 120.4
C26 C25 H25 120.4
C21 C26 C25 120.8(3)
C21 C26 H26 119.6
C25 C26 H26 119.6
O1 C27 C32 123.4(3)
O1 C27 C28 124.9(3)
C32 C27 C28 111.6(2)
C29 C28 C27 124.0(2)
C29 C28 N3 116.2(2)
C27 C28 N3 119.8(2)
C30 C29 C28 119.2(3)
C30 C29 H29 120.4
C28 C29 H29 120.4
C29 C30 C31 121.1(2)
C29 C30 N4 119.5(3)
C31 C30 N4 119.3(3)
C32 C31 C30 119.1(3)
C32 C31 H31 120.4
C30 C31 H31 120.4
C31 C32 C27 124.6(3)
C31 C32 N5 117.1(3)
C27 C32 N5 118.3(2)
C14 N1 C17 107.22(16)
C14 N1 C7 111.85(16)
C17 N1 C7 110.05(16)
C16 N2 C15 109.96(17)
C16 N2 C18 111.49(18)
C15 N2 C18 112.54(18)
C16 N2 H2A 107.5(15)
C15 N2 H2A 106.5(15)
C18 N2 H2A 108.5(15)
O6 N3 O7 122.6(3)
O6 N3 C28 118.8(2)
O7 N3 C28 118.6(2)
O4 N4 O5 123.6(3)
O4 N4 C30 117.9(3)
O5 N4 C30 118.5(3)
O2 N5 O3 123.2(3)
O2 N5 C32 119.1(3)
O3 N5 C32 117.6(3)

loop_
_geom_bond_atom_site_label_1
_geom_bond_atom_site_label_2
_geom_bond_distance
C1 C6 1.389(3)
C1 C2 1.388(3)
C1 C7 1.524(3)
C2 C3 1.385(3)
C2 H2 0.9300
C3 C4 1.370(3)
C3 H3 0.9300
C4 C5 1.364(4)
C4 H4 0.9300
C5 C6 1.387(3)
C5 H5 0.9300
C6 H6 0.9300
C7 N1 1.481(3)
C7 C8 1.519(3)
C7 H7 0.9800
C8 C13 1.378(3)
C8 C9 1.385(3)
C9 C10 1.380(3)
C9 H9 0.9300
C10 C11 1.369(3)
C10 H10 0.9300
C11 C12 1.368(3)
C11 H11 0.9300
C12 C13 1.382(3)
C12 H12 0.9300
C13 H13 0.9300
C14 N1 1.462(3)
C14 C15 1.510(3)
C14 H14A 0.9700
C14 H14B 0.9700
C15 N2 1.490(3)
C15 H15A 0.9700
C15 H15B 0.9700
C16 N2 1.490(3)
C16 C17 1.503(3)
C16 H16A 0.9700
C16 H16B 0.9700
C17 N1 1.466(2)
C17 H17A 0.9700
C17 H17B 0.9700
C18 C19 1.482(3)
C18 N2 1.506(3)
C18 H18A 0.9700
C18 H18B 0.9700
C19 C20 1.300(3)
C19 H19 0.9300
C20 C21 1.463(3)
C20 H20 0.9300
C21 C26 1.381(4)
C21 C22 1.389(4)
C22 C23 1.369(4)
C22 H22 0.9300
C23 C24 1.366(6)
C23 H23 0.9300
C24 C25 1.364(6)
C24 H24 0.9300
C25 C26 1.387(4)
C25 H25 0.9300
C26 H26 0.9300
C27 O1 1.251(3)
C27 C32 1.435(3)
C27 C28 1.439(3)
C28 C29 1.375(3)
C28 N3 1.456(3)
C29 C30 1.367(3)
C29 H29 0.9300
C30 C31 1.377(4)
C30 N4 1.450(3)
C31 C32 1.363(3)
C31 H31 0.9300
C32 N5 1.456(3)
N2 H2A 0.94(3)
N3 O6 1.214(3)
N3 O7 1.218(3)
N4 O4 1.219(3)
N4 O5 1.222(3)
N5 O2 1.204(3)
N5 O3 1.221(3)

loop_
_geom_hbond_atom_site_label_D
_geom_hbond_atom_site_label_H
_geom_hbond_atom_site_label_A
_geom_hbond_site_symmetry_A
_geom_hbond_distance_DH
_geom_hbond_distance_HA
_geom_hbond_distance_DA
_geom_hbond_angle_DHA
N2 H2A O7 1_454 0.94(3) 2.59(2) 3.119(3) 116.6(18)
N2 H2A O1 1_454 0.94(3) 1.79(3) 2.710(3) 168(2)
